data_4069962
loop_
_publ_author_name
'Sit, Mei-Mei'
'Chan, Hoi-Shan'
'Xie, Zuowei'

_publ_section_title
;
 Metallacarboranes Incorporating anarachno-\h6-C2B9Ligand
;
_journal_issue 20
_journal_name_full Organometallics
_journal_page_first 5998
_journal_paper_doi 10.1021/om900537j
_journal_volume 28
_journal_year 2009
_chemical_formula_sum 'C26 H52 B9 Hf Li O4'
_chemical_formula_weight 711.40
_chemical_name_systematic
; 
 ? 
;
_space_group_IT_number 13
_symmetry_cell_setting monoclinic
_symmetry_space_group_name_Hall '-P 2yac'
_symmetry_space_group_name_H-M 'P 1 2/n 1'
_atom_sites_solution_hydrogens geom
_atom_sites_solution_primary direct
_atom_sites_solution_secondary difmap
_audit_creation_method SHELXL-97
_cell_angle_alpha 90.00
_cell_angle_beta 119.478(2)
_cell_angle_gamma 90.00
_cell_formula_units_Z 8
_cell_length_a 27.091(2)
_cell_length_b 10.8444(8)
_cell_length_c 27.203(2)
_cell_measurement_temperature 123(2)
_cell_volume 6957.3(9)
_computing_cell_refinement 'BRUKER KAPPA APEXII DUO DIFFRACTOMETER'
_computing_data_collection 'BRUKER KAPPA APEXII DUO DIFFRACTOMETER'
_computing_data_reduction 'BRUKER KAPPA APEXII DUO DIFFRACTOMETER'
_computing_molecular_graphics 'SIEMENS SHELXTL'
_computing_publication_material 'SIEMENS SHELXTL'
_computing_structure_refinement 'SHELXL-97 (Sheldrick, 1997)'
_computing_structure_solution 'SHELXS-97 (Sheldrick, 1990)'
_diffrn_ambient_temperature 143(2)
_diffrn_measured_fraction_theta_full 0.905
_diffrn_measured_fraction_theta_max 0.905
_diffrn_measurement_device_type 'BRUKER KAPPA APEXII DUO DIFFRACTOMETER'
_diffrn_measurement_method 'OMEGA SCAN'
_diffrn_radiation_monochromator graphite
_diffrn_radiation_source 'fine-focus sealed tube'
_diffrn_radiation_type MoK\a
_diffrn_radiation_wavelength 0.71073
_diffrn_reflns_av_R_equivalents 0.0596
_diffrn_reflns_av_sigmaI/netI 0.0657
_diffrn_reflns_limit_h_max 32
_diffrn_reflns_limit_h_min -32
_diffrn_reflns_limit_k_max 12
_diffrn_reflns_limit_k_min -11
_diffrn_reflns_limit_l_max 32
_diffrn_reflns_limit_l_min -32
_diffrn_reflns_number 77958
_diffrn_reflns_theta_full 25.00
_diffrn_reflns_theta_max 25.00
_diffrn_reflns_theta_min 1.74
_exptl_absorpt_coefficient_mu 3.027
_exptl_absorpt_correction_T_max 1.000
_exptl_absorpt_correction_T_min 0.593386
_exptl_absorpt_correction_type multi-scan
_exptl_crystal_colour yellow
_exptl_crystal_density_diffrn 1.358
_exptl_crystal_density_method 'not measured'
_exptl_crystal_description block
_exptl_crystal_F_000 2880
_exptl_crystal_size_max 0.50
_exptl_crystal_size_mid 0.40
_exptl_crystal_size_min 0.30
_platon_squeeze_details
;
;
_refine_diff_density_max 3.887
_refine_diff_density_min -0.973
_refine_diff_density_rms 0.169
_refine_ls_extinction_method none
_refine_ls_goodness_of_fit_ref 1.053
_refine_ls_hydrogen_treatment riding
_refine_ls_matrix_type full
_refine_ls_number_parameters 739
_refine_ls_number_reflns 11092
_refine_ls_number_restraints 142
_refine_ls_restrained_S_all 1.054
_refine_ls_R_factor_all 0.0952
_refine_ls_R_factor_gt 0.0674
_refine_ls_shift/su_max 0.026
_refine_ls_shift/su_mean 0.003
_refine_ls_structure_factor_coef Fsqd
_refine_ls_weighting_details 'calc w=1/[\s^2^(Fo^2^)+(0.1369P)^2^+0.0000P] where P=(Fo^2^+2Fc^2^)/3'
_refine_ls_weighting_scheme calc
_refine_ls_wR_factor_gt 0.1939
_refine_ls_wR_factor_ref 0.2098
_reflns_number_gt 7514
_reflns_number_total 11092
_reflns_threshold_expression >2sigma(I)
_cod_data_source_file om900537j_si_002.cif
_cod_data_source_block 4
_cod_depositor_comments
;
The following automatic conversions were performed:

'_symmetry_cell_setting' value 'Monoclinic' changed to 'monoclinic'
according to /home/saulius/struct/CIF-dictionaries/cif_core.dic
dictionary named 'cif_core.dic' version 2.4.2 from
2011-04-26.

'_exptl_absorpt_correction_type' value 'Multi-scan'
changed to 'multi-scan' according to
/home/saulius/struct/CIF-dictionaries/cif_core.dic dictionary named
'cif_core.dic' version 2.4.2 from 2011-04-26.

Automatic conversion script
Id: cif_fix_values 1715 2011-07-08 13:25:40Z adriana 
;
_cod_original_cell_volume 6957.4(9)
_cod_original_sg_symbol_H-M P2/n
_cod_database_code 4069962

loop_
_symmetry_equiv_pos_as_xyz
'x, y, z'
'-x+1/2, y, -z+1/2'
'-x, -y, -z'
'x-1/2, -y, z-1/2'

loop_
_atom_site_label
_atom_site_type_symbol
_atom_site_fract_x
_atom_site_fract_y
_atom_site_fract_z
_atom_site_U_iso_or_equiv
_atom_site_adp_type
_atom_site_occupancy
_atom_site_symmetry_multiplicity
_atom_site_calc_flag
_atom_site_refinement_flags
Hf1' Hf 0.23538(2) 0.20095(5) 0.31002(2) 0.05384(19) Uani 1 1 d .
Hf1 Hf 0.246873(16) 0.22362(4) 0.680204(16) 0.03769(17) Uani 1 1 d .
C1 C 0.1669(5) 0.2864(11) 0.6033(4) 0.056(3) Uani 1 1 d .
C3 C 0.1874(4) 0.0671(10) 0.6646(4) 0.051(3) Uani 1 1 d .
H3 H 0.2096 -0.0207 0.6655 0.062 Uiso 1 1 calc R
C11 C 0.1867(6) 0.3221(12) 0.5609(5) 0.068(3) Uani 1 1 d .
C12 C 0.1854(6) 0.4593(12) 0.5500(5) 0.081(4) Uani 1 1 d .
H12A H 0.1990 0.4748 0.5232 0.121 Uiso 1 1 calc R
H12B H 0.2099 0.5022 0.5855 0.121 Uiso 1 1 calc R
H12C H 0.1465 0.4897 0.5341 0.121 Uiso 1 1 calc R
C13 C 0.1534(6) 0.2555(13) 0.5030(5) 0.074(4) Uani 1 1 d .
H13A H 0.1681 0.2815 0.4782 0.111 Uiso 1 1 calc R
H13B H 0.1131 0.2770 0.4856 0.111 Uiso 1 1 calc R
H13C H 0.1578 0.1661 0.5087 0.111 Uiso 1 1 calc R
C14 C 0.2481(6) 0.2730(10) 0.5933(5) 0.060(3) Uani 1 1 d .
C15 C 0.2613(5) 0.1440(12) 0.6042(5) 0.064(3) Uani 1 1 d .
H15A H 0.2394 0.0750 0.5781 0.077 Uiso 1 1 calc R
C16 C 0.3170(7) 0.1343(15) 0.6517(6) 0.081(5) Uani 1 1 d .
H16A H 0.3392 0.0563 0.6665 0.097 Uiso 1 1 calc R
C17 C 0.3370(6) 0.2499(15) 0.6695(6) 0.069(4) Uani 1 1 d .
H17A H 0.3759 0.2719 0.7003 0.083 Uiso 1 1 calc R
C18 C 0.2940(6) 0.3339(13) 0.6345(5) 0.067(3) Uani 1 1 d .
H18A H 0.2991 0.4254 0.6355 0.080 Uiso 1 1 calc R
C1' C 0.3022(7) 0.2621(14) 0.3953(6) 0.076(4) Uani 1 1 d .
C3' C 0.2947(5) 0.0440(12) 0.3375(6) 0.077(4) Uani 1 1 d .
H3' H 0.2688 -0.0418 0.3294 0.092 Uiso 1 1 calc R
C11' C 0.2673(8) 0.2988(17) 0.4257(6) 0.092(5) Uani 1 1 d .
C12' C 0.2667(8) 0.4328(19) 0.4343(8) 0.118(6) Uani 1 1 d .
H12D H 0.2510 0.4750 0.3978 0.177 Uiso 1 1 calc R
H12E H 0.3055 0.4617 0.4592 0.177 Uiso 1 1 calc R
H12F H 0.2432 0.4507 0.4517 0.177 Uiso 1 1 calc R
C13' C 0.2932(12) 0.224(3) 0.4852(7) 0.171(12) Uani 1 1 d .
H13D H 0.2723 0.2467 0.5048 0.256 Uiso 1 1 calc R
H13E H 0.3333 0.2451 0.5089 0.256 Uiso 1 1 calc R
H13F H 0.2895 0.1351 0.4777 0.256 Uiso 1 1 calc R
C14' C 0.2097(7) 0.2480(16) 0.3820(7) 0.077(4) Uani 1 1 d .
C15' C 0.1978(8) 0.1216(18) 0.3705(8) 0.099(6) Uani 1 1 d .
H15B H 0.2140 0.0526 0.3984 0.119 Uiso 1 1 calc R
C16' C 0.1493(7) 0.1149(18) 0.3153(8) 0.094(5) Uani 1 1 d .
H16B H 0.1278 0.0383 0.2964 0.113 Uiso 1 1 calc R
C17' C 0.1342(6) 0.2371(16) 0.2938(7) 0.078(4) Uani 1 1 d .
H17B H 0.1003 0.2614 0.2573 0.094 Uiso 1 1 calc R
C18' C 0.1709(6) 0.3149(17) 0.3341(7) 0.084(5) Uani 1 1 d .
H18B H 0.1667 0.4067 0.3327 0.101 Uiso 1 1 calc R
Li1' Li 0.6099(9) 0.229(2) 0.4457(10) 0.20(3) Uani 1 1 d D
O1' O 0.5809(7) 0.3514(17) 0.3849(8) 0.250(12) Uani 1 1 d D
O2' O 0.5610(8) 0.0808(12) 0.4108(6) 0.166(7) Uani 1 1 d D
O3' O 0.6010(9) 0.282(2) 0.5065(8) 0.245(12) Uani 1 1 d D
O4' O 0.6892(7) 0.2184(19) 0.4735(12) 0.254(13) Uani 1 1 d D
C21' C 0.6027(13) 0.476(2) 0.3937(13) 0.26(2) Uani 1 1 d D
H21A H 0.6402 0.4779 0.3958 0.310 Uiso 1 1 calc R
H21B H 0.6066 0.5105 0.4291 0.310 Uiso 1 1 calc R
C22' C 0.5589(11) 0.549(3) 0.3423(17) 0.35(4) Uani 1 1 d D
H22A H 0.5673 0.5441 0.3109 0.421 Uiso 1 1 calc R
H22B H 0.5590 0.6372 0.3523 0.421 Uiso 1 1 calc R
C23' C 0.5012(9) 0.490(2) 0.3256(14) 0.221(17) Uani 1 1 d D
H23A H 0.4834 0.5257 0.3466 0.265 Uiso 1 1 calc R
H23B H 0.4747 0.4954 0.2845 0.265 Uiso 1 1 calc R
C24' C 0.5212(6) 0.357(2) 0.3442(8) 0.129(8) Uani 1 1 d D
H24A H 0.4993 0.3212 0.3610 0.155 Uiso 1 1 calc R
H24B H 0.5136 0.3075 0.3107 0.155 Uiso 1 1 calc R
C25' C 0.5411(15) 0.039(2) 0.3537(8) 0.32(3) Uani 1 1 d D
H25A H 0.5654 0.0708 0.3388 0.379 Uiso 1 1 calc R
H25B H 0.5015 0.0649 0.3284 0.379 Uiso 1 1 calc R
C26' C 0.5454(15) -0.102(2) 0.3594(11) 0.223(14) Uani 1 1 d DU
H26A H 0.5831 -0.1307 0.3669 0.268 Uiso 1 1 calc R
H26B H 0.5159 -0.1419 0.3246 0.268 Uiso 1 1 calc R
C27' C 0.5362(19) -0.130(2) 0.4096(15) 0.34(3) Uani 1 1 d D
H27A H 0.5646 -0.1899 0.4355 0.414 Uiso 1 1 calc R
H27B H 0.4978 -0.1635 0.3964 0.414 Uiso 1 1 calc R
C28' C 0.5432(8) -0.0052(18) 0.4394(8) 0.138(8) Uani 1 1 d D
H28A H 0.5069 0.0213 0.4365 0.165 Uiso 1 1 calc R
H28B H 0.5722 -0.0114 0.4799 0.165 Uiso 1 1 calc R
C29' C 0.6257(12) 0.278(2) 0.5676(8) 0.155(9) Uani 1 1 d DU
H29A H 0.6673 0.2667 0.5853 0.186 Uiso 1 1 calc R
H29B H 0.6101 0.2061 0.5781 0.186 Uiso 1 1 calc R
C30' C 0.6128(14) 0.397(4) 0.590(2) 0.76(9) Uani 1 1 d DU
H30A H 0.6237 0.4743 0.5783 0.908 Uiso 1 1 calc R
H30B H 0.6237 0.3962 0.6302 0.908 Uiso 1 1 calc R
C31' C 0.5528(13) 0.349(3) 0.5490(10) 0.27(2) Uani 1 1 d D
H31A H 0.5472 0.2660 0.5603 0.328 Uiso 1 1 calc R
H31B H 0.5239 0.4055 0.5487 0.328 Uiso 1 1 calc R
C32' C 0.5487(8) 0.346(2) 0.4909(7) 0.134(7) Uani 1 1 d DU
H32A H 0.5153 0.2982 0.4631 0.161 Uiso 1 1 calc R
H32B H 0.5480 0.4292 0.4760 0.161 Uiso 1 1 calc R
C33' C 0.7352(12) 0.265(6) 0.5266(18) 0.58(7) Uani 1 1 d DU
H33A H 0.7396 0.2157 0.5592 0.702 Uiso 1 1 calc R
H33B H 0.7297 0.3527 0.5325 0.702 Uiso 1 1 calc R
C34' C 0.7857(13) 0.247(3) 0.5162(17) 0.241(18) Uani 1 1 d DU
H34A H 0.7836 0.3042 0.4869 0.289 Uiso 1 1 calc R
H34B H 0.8223 0.2582 0.5513 0.289 Uiso 1 1 calc R
C35' C 0.7775(8) 0.113(3) 0.4959(14) 0.211(14) Uani 1 1 d D
H35A H 0.7930 0.0540 0.5278 0.254 Uiso 1 1 calc R
H35B H 0.7945 0.0972 0.4716 0.254 Uiso 1 1 calc R
C36' C 0.7122(8) 0.110(3) 0.462(2) 0.34(3) Uani 1 1 d D
H36A H 0.6993 0.1049 0.4213 0.405 Uiso 1 1 calc R
H36B H 0.6983 0.0356 0.4728 0.405 Uiso 1 1 calc R
B2 B 0.1416(6) 0.1501(12) 0.6042(6) 0.067(4) Uani 1 1 d D
H2 H 0.1493 0.0959 0.5736 0.080 Uiso 1 1 calc R
B4 B 0.1839(5) 0.1308(11) 0.7169(5) 0.046(3) Uani 1 1 d .
H4 H 0.2053 0.0860 0.7595 0.055 Uiso 1 1 calc R
B5 B 0.1798(5) 0.2939(11) 0.7149(5) 0.044(3) Uani 1 1 d .
H5 H 0.2027 0.3396 0.7573 0.053 Uiso 1 1 calc R
B6 B 0.1736(5) 0.3812(13) 0.6544(4) 0.049(3) Uani 1 1 d .
H6 H 0.1913 0.4770 0.6620 0.059 Uiso 1 1 calc R
B7 B 0.1089(5) 0.3274(12) 0.5939(5) 0.066(4) Uani 1 1 d D
H7 H 0.0790 0.3837 0.5565 0.079 Uiso 1 1 calc R
B8 B 0.0823(6) 0.2056(17) 0.6179(7) 0.083(5) Uani 1 1 d .
H8 H 0.0362 0.1878 0.5887 0.099 Uiso 1 1 calc R
B9 B 0.1210(6) 0.0782(16) 0.6539(6) 0.072(4) Uani 1 1 d .
H9 H 0.0959 -0.0082 0.6474 0.086 Uiso 1 1 calc R
B10 B 0.1161(5) 0.2034(14) 0.6925(5) 0.059(4) Uani 1 1 d .
H10 H 0.0931 0.1946 0.7170 0.070 Uiso 1 1 calc R
B11 B 0.1114(5) 0.3412(16) 0.6598(5) 0.068(4) Uani 1 1 d .
H11 H 0.0861 0.4153 0.6658 0.081 Uiso 1 1 calc R
B2' B 0.3314(8) 0.1213(15) 0.4026(7) 0.090(6) Uani 1 1 d D
H2' H 0.3157 0.0675 0.4274 0.108 Uiso 1 1 calc R
B4' B 0.3135(5) 0.1075(12) 0.2951(7) 0.058(3) Uani 1 1 d .
H4' H 0.3018 0.0653 0.2532 0.069 Uiso 1 1 calc R
B5' B 0.3176(5) 0.2700(13) 0.3000(5) 0.049(3) Uani 1 1 d .
H5' H 0.3029 0.3180 0.2587 0.059 Uiso 1 1 calc R
B6' B 0.3089(5) 0.3552(13) 0.3488(5) 0.053(3) Uani 1 1 d .
H6' H 0.2919 0.4510 0.3362 0.063 Uiso 1 1 calc R
B7' B 0.3652(9) 0.2987(16) 0.4211(8) 0.098(6) Uani 1 1 d D
H7' H 0.3878 0.3531 0.4612 0.118 Uiso 1 1 calc R
B8' B 0.4011(7) 0.1706(19) 0.4056(7) 0.090(5) Uani 1 1 d .
H8' H 0.4445 0.1477 0.4410 0.108 Uiso 1 1 calc R
B9' B 0.3651(7) 0.0501(16) 0.3650(8) 0.080(5) Uani 1 1 d .
H9' H 0.3894 -0.0387 0.3762 0.096 Uiso 1 1 calc R
B10' B 0.3821(6) 0.1762(16) 0.3358(7) 0.074(4) Uani 1 1 d .
H10' H 0.4143 0.1678 0.3215 0.089 Uiso 1 1 calc R
B11' B 0.3810(6) 0.3121(16) 0.3640(7) 0.073(4) Uani 1 1 d .
H11' H 0.4119 0.3841 0.3667 0.088 Uiso 1 1 calc R
Li1 Li 0.9632(8) 0.2606(16) 0.3493(7) 0.057(4) Uani 1 1 d D
O1 O 1.0024(3) 0.1215(8) 0.3403(4) 0.076(2) Uani 1 1 d D
O2 O 0.8943(3) 0.2725(7) 0.2736(4) 0.090(3) Uani 1 1 d D
O3 O 0.9475(6) 0.2458(10) 0.4087(5) 0.118(5) Uani 1 1 d D
O4 O 1.0140(4) 0.3961(8) 0.3672(4) 0.086(3) Uani 1 1 d D
C21 C 1.0534(8) 0.070(2) 0.3851(7) 0.186(13) Uani 1 1 d D
H21C H 1.0504 0.0605 0.4198 0.223 Uiso 1 1 calc R
H21D H 1.0865 0.1225 0.3937 0.223 Uiso 1 1 calc R
C22 C 1.0585(13) -0.0561(16) 0.3626(14) 0.30(3) Uani 1 1 d D
H22C H 1.0455 -0.1212 0.3791 0.359 Uiso 1 1 calc R
H22D H 1.0988 -0.0722 0.3744 0.359 Uiso 1 1 calc R
C23 C 1.0231(11) -0.061(2) 0.2979(14) 0.32(3) Uani 1 1 d D
H23C H 1.0468 -0.0519 0.2797 0.384 Uiso 1 1 calc R
H23D H 1.0005 -0.1379 0.2845 0.384 Uiso 1 1 calc R
C24 C 0.9863(10) 0.0518(19) 0.2893(7) 0.168(10) Uani 1 1 d D
H24C H 0.9882 0.1066 0.2612 0.202 Uiso 1 1 calc R
H24D H 0.9464 0.0248 0.2735 0.202 Uiso 1 1 calc R
C25 C 0.8624(5) 0.1704(11) 0.2363(6) 0.100(5) Uani 1 1 d D
H25C H 0.8698 0.0926 0.2578 0.119 Uiso 1 1 calc R
H25D H 0.8725 0.1591 0.2062 0.119 Uiso 1 1 calc R
C26 C 0.8002(5) 0.2099(15) 0.2112(10) 0.135(8) Uani 1 1 d D
H26C H 0.7758 0.1687 0.1746 0.162 Uiso 1 1 calc R
H26D H 0.7856 0.1914 0.2374 0.162 Uiso 1 1 calc R
C27 C 0.8033(7) 0.3482(15) 0.2038(12) 0.204(14) Uani 1 1 d D
H27C H 0.7768 0.3928 0.2127 0.245 Uiso 1 1 calc R
H27D H 0.7938 0.3680 0.1646 0.245 Uiso 1 1 calc R
C28 C 0.8652(7) 0.3830(12) 0.2457(7) 0.144(8) Uani 1 1 d D
H28C H 0.8833 0.4203 0.2253 0.172 Uiso 1 1 calc R
H28D H 0.8666 0.4434 0.2736 0.172 Uiso 1 1 calc R
C29 C 0.9235(16) 0.315(2) 0.4375(17) 0.36(3) Uani 1 1 d DU
H29C H 0.9056 0.3917 0.4165 0.428 Uiso 1 1 calc R
H29D H 0.9534 0.3372 0.4761 0.428 Uiso 1 1 calc R
C30 C 0.8788(8) 0.231(2) 0.4399(8) 0.144(10) Uani 1 1 d D
H30C H 0.8592 0.2666 0.4591 0.172 Uiso 1 1 calc R
H30D H 0.8522 0.1899 0.4039 0.172 Uiso 1 1 calc R
C31 C 0.9326(6) 0.1585(18) 0.4778(6) 0.115(6) Uani 1 1 d D
H31C H 0.9510 0.1944 0.5163 0.137 Uiso 1 1 calc R
H31D H 0.9224 0.0720 0.4806 0.137 Uiso 1 1 calc R
C32 C 0.9740(5) 0.1605(15) 0.4554(5) 0.102(5) Uani 1 1 d D
H32C H 1.0118 0.1904 0.4844 0.122 Uiso 1 1 calc R
H32D H 0.9781 0.0777 0.4425 0.122 Uiso 1 1 calc R
C33 C 1.0295(5) 0.4881(11) 0.4117(5) 0.087(4) Uani 1 1 d D
H33C H 1.0564 0.4532 0.4491 0.105 Uiso 1 1 calc R
H33D H 0.9956 0.5190 0.4126 0.105 Uiso 1 1 calc R
C34 C 1.0576(7) 0.5913(14) 0.3956(8) 0.112(6) Uani 1 1 d D
H34C H 1.0291 0.6432 0.3647 0.134 Uiso 1 1 calc R
H34D H 1.0820 0.6440 0.4284 0.134 Uiso 1 1 calc R
C35 C 1.0923(10) 0.515(2) 0.3763(13) 0.216(16) Uani 1 1 d D
H35C H 1.1277 0.4844 0.4088 0.259 Uiso 1 1 calc R
H35D H 1.1017 0.5636 0.3511 0.259 Uiso 1 1 calc R
C36 C 1.0508(10) 0.410(2) 0.3446(10) 0.160(11) Uani 1 1 d D
H36C H 1.0287 0.4298 0.3038 0.192 Uiso 1 1 calc R
H36D H 1.0720 0.3327 0.3491 0.192 Uiso 1 1 calc R

loop_
_atom_site_aniso_label
_atom_site_aniso_U_11
_atom_site_aniso_U_22
_atom_site_aniso_U_33
_atom_site_aniso_U_23
_atom_site_aniso_U_13
_atom_site_aniso_U_12
Hf1' 0.0549(3) 0.0589(3) 0.0625(3) 0.0075(2) 0.0403(2) -0.0001(2)
Hf1 0.0353(2) 0.0381(3) 0.0383(2) 0.00419(18) 0.01710(18) 0.00874(15)
C1 0.050(6) 0.068(8) 0.028(5) -0.018(5) 0.002(4) -0.001(5)
C3 0.051(6) 0.051(6) 0.060(6) -0.032(6) 0.034(5) -0.018(5)
C11 0.098(9) 0.052(7) 0.035(5) 0.013(6) 0.018(6) 0.023(7)
C12 0.092(9) 0.055(8) 0.061(7) 0.016(7) 0.011(7) 0.007(7)
C13 0.081(9) 0.062(8) 0.043(6) -0.005(6) 0.003(6) 0.017(7)
C14 0.099(10) 0.037(6) 0.056(7) 0.003(6) 0.046(7) 0.005(6)
C15 0.078(8) 0.066(8) 0.056(7) 0.012(6) 0.041(6) 0.032(7)
C16 0.109(11) 0.082(10) 0.097(10) 0.035(9) 0.086(10) 0.051(9)
C17 0.061(8) 0.100(11) 0.062(8) 0.030(8) 0.042(6) 0.012(7)
C18 0.094(9) 0.064(8) 0.062(7) 0.019(7) 0.052(8) 0.018(7)
C1' 0.098(10) 0.088(10) 0.059(7) -0.008(8) 0.051(8) -0.023(8)
C3' 0.060(7) 0.057(8) 0.118(11) 0.019(8) 0.047(8) -0.002(6)
C11' 0.119(13) 0.118(14) 0.044(7) 0.006(8) 0.044(8) 0.025(10)
C12' 0.129(14) 0.123(16) 0.125(15) -0.053(13) 0.081(13) -0.024(12)
C13' 0.18(2) 0.28(4) 0.037(8) 0.013(13) 0.042(12) -0.02(2)
C14' 0.082(10) 0.104(12) 0.080(10) 0.007(9) 0.067(9) 0.000(9)
C15' 0.114(13) 0.116(14) 0.128(15) 0.034(12) 0.106(13) 0.010(11)
C16' 0.084(10) 0.116(14) 0.121(14) 0.009(12) 0.080(11) -0.015(10)
C17' 0.055(8) 0.117(12) 0.092(10) 0.004(10) 0.059(8) 0.009(8)
C18' 0.068(9) 0.128(14) 0.080(10) 0.001(10) 0.055(8) 0.017(9)
Li1' 0.13(3) 0.14(4) 0.19(4) -0.03(3) -0.04(3) 0.06(3)
O1' 0.23(2) 0.18(2) 0.41(4) 0.04(2) 0.21(3) -0.023(18)
O2' 0.31(2) 0.106(11) 0.147(12) -0.001(10) 0.160(15) 0.008(13)
O3' 0.32(3) 0.27(3) 0.21(2) -0.06(2) 0.17(3) -0.01(2)
O4' 0.147(17) 0.18(2) 0.41(4) -0.01(2) 0.12(2) 0.023(15)
C21' 0.38(6) 0.17(3) 0.23(4) -0.07(3) 0.16(4) -0.18(4)
C22' 0.41(6) 0.13(3) 0.76(12) 0.04(4) 0.48(8) -0.05(3)
C23' 0.19(3) 0.26(5) 0.27(4) 0.06(4) 0.15(3) 0.08(3)
C24' 0.075(11) 0.16(2) 0.170(19) 0.044(16) 0.078(13) -0.003(12)
C25' 0.64(9) 0.20(3) 0.36(5) 0.02(4) 0.44(7) 0.00(5)
C26' 0.230(16) 0.219(17) 0.224(17) 0.005(10) 0.115(11) -0.014(10)
C27' 0.51(7) 0.39(6) 0.33(5) -0.21(5) 0.36(6) -0.31(6)
C28' 0.108(13) 0.21(3) 0.099(13) 0.014(16) 0.058(11) 0.019(15)
C29' 0.157(12) 0.145(13) 0.154(12) 0.014(9) 0.070(9) -0.001(8)
C30' 0.76(9) 0.76(9) 0.75(9) 0.002(10) 0.37(5) -0.002(10)
C31' 0.45(6) 0.22(3) 0.36(5) -0.14(3) 0.36(5) -0.17(4)
C32' 0.123(10) 0.154(11) 0.122(10) 0.010(8) 0.057(8) -0.018(8)
C33' 0.58(7) 0.59(7) 0.59(7) 0.002(10) 0.29(4) -0.002(10)
C34' 0.24(2) 0.24(2) 0.25(2) 0.000(10) 0.122(12) -0.013(10)
C35' 0.16(2) 0.15(3) 0.27(4) 0.05(3) 0.06(2) -0.02(2)
C36' 0.16(3) 0.18(3) 0.69(9) -0.22(5) 0.22(4) -0.07(2)
B2 0.064(8) 0.078(10) 0.050(7) -0.023(8) 0.021(6) -0.012(7)
B4 0.046(6) 0.041(7) 0.046(6) -0.006(6) 0.018(5) -0.016(5)
B5 0.036(6) 0.039(7) 0.048(7) -0.018(5) 0.013(5) -0.001(5)
B6 0.043(6) 0.060(8) 0.031(5) -0.002(6) 0.008(5) 0.016(5)
B7 0.048(7) 0.063(9) 0.048(7) -0.011(7) -0.007(6) 0.021(6)
B8 0.037(7) 0.106(14) 0.072(10) -0.034(10) 0.001(7) -0.015(7)
B9 0.057(8) 0.088(11) 0.051(7) -0.023(8) 0.011(6) -0.036(8)
B10 0.035(6) 0.087(11) 0.045(6) -0.021(7) 0.013(5) -0.019(6)
B11 0.038(6) 0.095(12) 0.049(7) -0.024(8) 0.005(5) 0.012(7)
B2' 0.122(14) 0.092(13) 0.067(9) 0.016(10) 0.055(10) -0.027(11)
B4' 0.044(6) 0.051(7) 0.092(10) -0.001(7) 0.044(7) 0.007(6)
B5' 0.040(6) 0.062(8) 0.047(6) 0.002(6) 0.022(5) 0.002(6)
B6' 0.064(7) 0.057(8) 0.040(6) 0.006(6) 0.027(6) -0.008(6)
B7' 0.103(14) 0.135(19) 0.077(11) -0.007(12) 0.060(11) -0.013(12)
B8' 0.077(10) 0.103(14) 0.073(10) 0.040(11) 0.024(9) 0.021(10)
B9' 0.066(9) 0.073(11) 0.102(12) 0.027(10) 0.042(9) 0.022(8)
B10' 0.057(8) 0.079(11) 0.094(11) -0.003(9) 0.043(8) 0.005(8)
B11' 0.052(8) 0.081(11) 0.079(10) 0.015(9) 0.027(7) -0.014(7)
Li1 0.060(11) 0.056(11) 0.058(10) -0.006(9) 0.031(9) -0.004(9)
O1 0.073(5) 0.075(6) 0.076(5) -0.005(5) 0.033(5) -0.001(5)
O2 0.049(5) 0.050(5) 0.119(8) 0.004(5) 0.001(5) -0.016(4)
O3 0.211(15) 0.077(7) 0.133(10) 0.015(7) 0.135(12) 0.015(8)
O4 0.077(6) 0.072(6) 0.123(8) -0.041(6) 0.060(6) -0.015(5)
C21 0.153(19) 0.16(2) 0.125(17) -0.066(17) -0.022(14) 0.050(17)
C22 0.43(6) 0.087(16) 0.69(9) 0.14(3) 0.52(7) 0.11(3)
C23 0.22(3) 0.11(2) 0.67(10) -0.15(4) 0.25(6) -0.10(3)
C24 0.26(3) 0.13(2) 0.15(2) -0.028(18) 0.12(2) -0.02(2)
C25 0.113(12) 0.057(9) 0.099(11) -0.012(9) 0.029(10) 0.007(9)
C26 0.061(10) 0.123(17) 0.162(19) -0.001(14) 0.009(11) -0.025(9)
C27 0.112(16) 0.104(18) 0.27(3) -0.05(2) -0.003(18) 0.018(14)
C28 0.174(19) 0.101(15) 0.080(11) 0.014(11) 0.003(11) -0.041(14)
C29 0.35(3) 0.35(3) 0.36(3) -0.001(10) 0.174(18) 0.011(10)
C30 0.21(2) 0.160(19) 0.136(17) 0.088(15) 0.138(19) 0.115(18)
C31 0.119(13) 0.143(18) 0.075(10) 0.003(12) 0.043(10) -0.027(13)
C32 0.076(9) 0.139(17) 0.069(9) -0.022(11) 0.019(8) -0.020(10)
C33 0.066(8) 0.083(11) 0.073(9) -0.008(8) 0.003(6) 0.008(7)
C34 0.099(12) 0.078(12) 0.139(15) 0.005(12) 0.044(11) -0.005(10)
C35 0.28(4) 0.17(3) 0.31(4) -0.05(3) 0.23(4) -0.08(3)
C36 0.21(2) 0.149(19) 0.22(2) -0.108(19) 0.18(2) -0.109(18)

loop_
_atom_type_symbol
_atom_type_description
_atom_type_scat_dispersion_real
_atom_type_scat_dispersion_imag
_atom_type_scat_source
C C 0.0033 0.0016 'International Tables Vol C Tables 4.2.6.8 and 6.1.1.4'
H H 0.0000 0.0000 'International Tables Vol C Tables 4.2.6.8 and 6.1.1.4'
Li Li -0.0003 0.0001 'International Tables Vol C Tables 4.2.6.8 and 6.1.1.4'
B B 0.0013 0.0007 'International Tables Vol C Tables 4.2.6.8 and 6.1.1.4'
O O 0.0106 0.0060 'International Tables Vol C Tables 4.2.6.8 and 6.1.1.4'
Hf Hf -0.5830 6.1852 'International Tables Vol C Tables 4.2.6.8 and 6.1.1.4'

loop_
_geom_angle_atom_site_label_1
_geom_angle_atom_site_label_2
_geom_angle_atom_site_label_3
_geom_angle
_geom_angle_site_symmetry_1
_geom_angle_site_symmetry_3
C3' Hf1' C1' 78.1(6) . .
C3' Hf1' B6' 94.6(5) . .
C1' Hf1' B6' 42.6(4) . .
C3' Hf1' C14' 109.8(5) . .
C1' Hf1' C14' 60.5(5) . .
B6' Hf1' C14' 90.2(5) . .
C3' Hf1' C15' 88.6(5) . .
C1' Hf1' C15' 78.6(6) . .
B6' Hf1' C15' 118.1(6) . .
C14' Hf1' C15' 33.3(5) . .
C3' Hf1' C18' 141.9(5) . .
C1' Hf1' C18' 83.9(6) . .
B6' Hf1' C18' 94.4(5) . .
C14' Hf1' C18' 33.3(5) . .
C15' Hf1' C18' 54.8(6) . .
C3' Hf1' B5' 74.1(4) . .
C1' Hf1' B5' 73.2(4) . .
B6' Hf1' B5' 41.2(4) . .
C14' Hf1' B5' 130.6(5) . .
C15' Hf1' B5' 149.3(6) . .
C18' Hf1' B5' 131.7(5) . .
C3' Hf1' B4' 39.1(4) . .
C1' Hf1' B4' 88.3(5) . .
B6' Hf1' B4' 77.0(4) . .
C14' Hf1' B4' 143.1(5) . .
C15' Hf1' B4' 127.7(5) . .
C18' Hf1' B4' 171.1(5) . .
B5' Hf1' B4' 41.0(4) . .
C3' Hf1' C16' 103.3(5) . .
C1' Hf1' C16' 110.1(5) . .
B6' Hf1' C16' 143.2(5) . .
C14' Hf1' C16' 53.6(6) . .
C15' Hf1' C16' 32.7(5) . .
C18' Hf1' C16' 52.5(6) . .
B5' Hf1' C16' 175.5(5) . .
B4' Hf1' C16' 135.1(5) . .
C3' Hf1' C17' 135.3(5) . .
C1' Hf1' C17' 112.5(5) . .
B6' Hf1' C17' 123.2(5) . .
C14' Hf1' C17' 53.5(5) . .
C15' Hf1' C17' 54.4(5) . .
C18' Hf1' C17' 30.9(5) . .
B5' Hf1' C17' 150.1(5) . .
B4' Hf1' C17' 157.9(5) . .
C16' Hf1' C17' 32.0(5) . .
C3' Hf1' B4' 88.0(5) . 2
C1' Hf1' B4' 160.3(4) . 2
B6' Hf1' B4' 126.6(4) . 2
C14' Hf1' B4' 138.5(5) . 2
C15' Hf1' B4' 115.3(6) . 2
C18' Hf1' B4' 115.3(5) . 2
B5' Hf1' B4' 89.8(4) . 2
B4' Hf1' B4' 72.2(5) . 2
C16' Hf1' B4' 86.4(5) . 2
C17' Hf1' B4' 87.1(4) . 2
C3' Hf1' B5' 119.3(5) . 2
C1' Hf1' B5' 141.7(5) . 2
B6' Hf1' B5' 99.6(4) . 2
C14' Hf1' B5' 128.7(5) . 2
C15' Hf1' B5' 131.4(5) . 2
C18' Hf1' B5' 95.5(4) . 2
B5' Hf1' B5' 79.2(4) . 2
B4' Hf1' B5' 87.9(4) . 2
C16' Hf1' B5' 99.2(5) . 2
C17' Hf1' B5' 80.1(4) . 2
B4' Hf1' B5' 38.2(4) 2 2
C3 Hf1 C1 77.2(4) . .
C3 Hf1 C14 109.6(4) . .
C1 Hf1 C14 59.9(5) . .
C3 Hf1 C15 88.3(4) . .
C1 Hf1 C15 78.5(4) . .
C14 Hf1 C15 34.3(4) . .
C3 Hf1 B6 93.9(4) . .
C1 Hf1 B6 41.3(4) . .
C14 Hf1 B6 88.0(4) . .
C15 Hf1 B6 116.7(4) . .
C3 Hf1 C18 140.5(4) . .
C1 Hf1 C18 83.4(4) . .
C14 Hf1 C18 32.2(4) . .
C15 Hf1 C18 53.9(5) . .
B6 Hf1 C18 93.7(4) . .
C3 Hf1 B5 73.6(4) . .
C1 Hf1 B5 73.6(4) . .
C14 Hf1 B5 130.3(4) . .
C15 Hf1 B5 149.5(4) . .
B6 Hf1 B5 43.1(4) . .
C18 Hf1 B5 132.8(4) . .
C3 Hf1 B4 38.8(4) . .
C1 Hf1 B4 87.7(4) . .
C14 Hf1 B4 142.3(4) . .
C15 Hf1 B4 127.1(4) . .
B6 Hf1 B4 77.6(4) . .
C18 Hf1 B4 170.6(4) . .
B5 Hf1 B4 40.6(4) . .
C3 Hf1 C16 103.2(5) . .
C1 Hf1 C16 110.5(4) . .
C14 Hf1 C16 54.9(4) . .
C15 Hf1 C16 33.0(5) . .
B6 Hf1 C16 142.5(4) . .
C18 Hf1 C16 52.5(5) . .
B5 Hf1 C16 174.3(4) . .
B4 Hf1 C16 134.5(5) . .
C3 Hf1 C17 133.5(4) . .
C1 Hf1 C17 112.8(4) . .
C14 Hf1 C17 53.8(5) . .
C15 Hf1 C17 52.9(5) . .
B6 Hf1 C17 124.3(5) . .
C18 Hf1 C17 32.1(4) . .
B5 Hf1 C17 152.4(5) . .
B4 Hf1 C17 157.2(4) . .
C16 Hf1 C17 30.3(5) . .
C3 Hf1 B5 120.7(4) . 2_556
C1 Hf1 B5 141.1(4) . 2_556
C14 Hf1 B5 128.1(4) . 2_556
C15 Hf1 B5 131.5(4) . 2_556
B6 Hf1 B5 100.4(4) . 2_556
C18 Hf1 B5 95.9(4) . 2_556
B5 Hf1 B5 79.0(4) . 2_556
B4 Hf1 B5 89.1(4) . 2_556
C16 Hf1 B5 99.1(5) . 2_556
C17 Hf1 B5 81.0(4) . 2_556
C3 Hf1 B4 89.0(4) . 2_556
C1 Hf1 B4 160.3(4) . 2_556
C14 Hf1 B4 139.2(4) . 2_556
C15 Hf1 B4 115.4(4) . 2_556
B6 Hf1 B4 127.8(3) . 2_556
C18 Hf1 B4 115.8(4) . 2_556
B5 Hf1 B4 89.2(4) . 2_556
B4 Hf1 B4 72.8(4) . 2_556
C16 Hf1 B4 86.1(4) . 2_556
C17 Hf1 B4 86.9(4) . 2_556
B5 Hf1 B4 38.7(4) 2_556 2_556
B7 C1 C11 120.7(10) . .
B7 C1 B2 81.9(8) . .
C11 C1 B2 122.8(9) . .
B7 C1 B6 68.9(7) . .
C11 C1 B6 122.4(10) . .
B2 C1 B6 114.7(10) . .
B7 C1 Hf1 133.0(8) . .
C11 C1 Hf1 104.0(7) . .
B2 C1 Hf1 86.1(7) . .
B6 C1 Hf1 75.6(5) . .
B4 C3 B9 66.6(7) . .
B4 C3 B2 106.6(9) . .
B9 C3 B2 66.1(8) . .
B4 C3 Hf1 81.8(6) . .
B9 C3 Hf1 126.2(8) . .
B2 C3 Hf1 84.2(6) . .
C12 C11 C1 114.2(11) . .
C12 C11 C14 111.4(12) . .
C1 C11 C14 99.2(9) . .
C12 C11 C13 108.2(10) . .
C1 C11 C13 113.5(12) . .
C14 C11 C13 110.1(10) . .
C18 C14 C15 105.6(11) . .
C18 C14 C11 126.2(11) . .
C15 C14 C11 122.7(12) . .
C18 C14 Hf1 75.6(7) . .
C15 C14 Hf1 72.9(6) . .
C11 C14 Hf1 95.9(7) . .
C16 C15 C14 107.6(13) . .
C16 C15 Hf1 78.4(6) . .
C14 C15 Hf1 72.8(6) . .
C17 C16 C15 108.3(12) . .
C17 C16 Hf1 76.7(7) . .
C15 C16 Hf1 68.6(6) . .
C16 C17 C18 107.6(14) . .
C16 C17 Hf1 73.0(7) . .
C18 C17 Hf1 68.9(7) . .
C14 C18 C17 110.9(13) . .
C14 C18 Hf1 72.2(7) . .
C17 C18 Hf1 79.0(7) . .
B7' C1' C11' 120.5(13) . .
B7' C1' B2' 80.3(10) . .
C11' C1' B2' 122.0(11) . .
B7' C1' B6' 71.8(10) . .
C11' C1' B6' 123.4(13) . .
B2' C1' B6' 114.4(10) . .
B7' C1' Hf1' 134.5(10) . .
C11' C1' Hf1' 103.3(10) . .
B2' C1' Hf1' 87.0(8) . .
B6' C1' Hf1' 74.4(7) . .
B4' C3' B9' 67.3(8) . .
B4' C3' B2' 107.1(10) . .
B9' C3' B2' 65.0(10) . .
B4' C3' Hf1' 82.1(7) . .
B9' C3' Hf1' 127.0(9) . .
B2' C3' Hf1' 86.0(8) . .
C12' C11' C14' 113.1(15) . .
C12' C11' C1' 112.8(15) . .
C14' C11' C1' 98.5(11) . .
C12' C11' C13' 111.5(15) . .
C14' C11' C13' 111.7(17) . .
C1' C11' C13' 108.6(15) . .
C18' C14' C15' 108.2(16) . .
C18' C14' C11' 123.2(15) . .
C15' C14' C11' 124.0(17) . .
C18' C14' Hf1' 75.1(7) . .
C15' C14' Hf1' 75.1(7) . .
C11' C14' Hf1' 96.6(8) . .
C14' C15' C16' 105.9(16) . .
C14' C15' Hf1' 71.6(7) . .
C16' C15' Hf1' 77.7(8) . .
C17' C16' C15' 108.3(17) . .
C17' C16' Hf1' 74.0(7) . .
C15' C16' Hf1' 69.6(7) . .
C18' C17' C16' 107.4(15) . .
C18' C17' Hf1' 70.3(7) . .
C16' C17' Hf1' 74.0(7) . .
C17' C18' C14' 110.2(16) . .
C17' C18' Hf1' 78.8(8) . .
C14' C18' Hf1' 71.6(7) . .
O3' Li1' O4' 106.1(14) . .
O3' Li1' O1' 111.3(14) . .
O4' Li1' O1' 106.4(15) . .
O3' Li1' O2' 108.9(14) . .
O4' Li1' O2' 119.8(14) . .
O1' Li1' O2' 104.3(12) . .
C24' O1' C21' 107.3(15) . .
C24' O1' Li1' 120.6(13) . .
C21' O1' Li1' 122.1(17) . .
C28' O2' C25' 109.3(13) . .
C28' O2' Li1' 125.6(13) . .
C25' O2' Li1' 125.0(14) . .
C32' O3' C29' 100.8(15) . .
C32' O3' Li1' 114.9(14) . .
C29' O3' Li1' 144.1(18) . .
C36' O4' C33' 104(2) . .
C36' O4' Li1' 119.3(15) . .
C33' O4' Li1' 128.6(19) . .
O1' C21' C22' 105.2(16) . .
C21' C22' C23' 105.6(18) . .
C24' C23' C22' 98.9(15) . .
O1' C24' C23' 112.1(16) . .
O2' C25' C26' 103.7(16) . .
C25' C26' C27' 104.4(16) . .
C26' C27' C28' 105.4(15) . .
O2' C28' C27' 105.7(13) . .
O3' C29' C30' 111(2) . .
O3' C29' C31' 81.5(13) . .
C30' C29' C31' 50.8(9) . .
C29' C30' C31' 78.4(18) . .
C32' C31' C30' 106(2) . .
C32' C31' C29' 78.8(11) . .
C30' C31' C29' 50.8(9) . .
O3' C32' C31' 98.4(14) . .
O4' C33' C34' 100.3(19) . .
C35' C34' C33' 102(2) . .
C34' C35' C36' 99.0(17) . .
O4' C36' C35' 110.2(15) . .
C1 B2 C3 111.8(9) . .
C1 B2 B9 131.7(10) . .
C3 B2 B9 55.2(7) . .
C1 B2 B8 96.7(9) . .
C3 B2 B8 104.7(9) . .
B9 B2 B8 54.0(9) . .
C1 B2 B7 46.9(6) . .
C3 B2 B7 131.5(8) . .
B9 B2 B7 102.9(9) . .
B8 B2 B7 52.6(8) . .
C1 B2 Hf1 56.6(5) . .
C3 B2 Hf1 55.6(5) . .
B9 B2 Hf1 98.5(7) . .
B8 B2 Hf1 115.5(7) . .
B7 B2 Hf1 92.9(6) . .
C3 B4 B5 115.3(9) . .
C3 B4 B10 110.6(9) . .
B5 B4 B10 60.9(7) . .
C3 B4 B9 58.1(7) . .
B5 B4 B9 105.6(9) . .
B10 B4 B9 58.3(8) . .
C3 B4 Hf1 59.4(5) . .
B5 B4 Hf1 68.9(5) . .
B10 B4 Hf1 116.0(8) . .
B9 B4 Hf1 104.5(7) . .
B4 B5 B11 109.5(9) . .
B4 B5 B10 60.2(7) . .
B11 B5 B10 56.8(8) . .
B4 B5 B6 121.3(8) . .
B11 B5 B6 60.0(8) . .
B10 B5 B6 109.0(8) . .
B4 B5 Hf1 70.5(5) . .
B11 B5 Hf1 114.1(7) . .
B10 B5 Hf1 116.7(7) . .
B6 B5 Hf1 65.7(5) . .
C1 B6 B7 52.0(7) . .
C1 B6 B11 101.3(9) . .
B7 B6 B11 58.2(7) . .
C1 B6 B5 110.8(9) . .
B7 B6 B5 105.6(9) . .
B11 B6 B5 58.9(7) . .
C1 B6 Hf1 63.1(5) . .
B7 B6 Hf1 108.8(7) . .
B11 B6 Hf1 117.7(8) . .
B5 B6 Hf1 71.3(5) . .
C1 B7 B11 109.4(9) . .
C1 B7 B8 107.0(10) . .
B11 B7 B8 60.7(10) . .
C1 B7 B6 59.1(7) . .
B11 B7 B6 60.9(7) . .
B8 B7 B6 107.0(9) . .
C1 B7 B2 51.2(7) . .
B11 B7 B2 98.1(9) . .
B8 B7 B2 59.0(8) . .
B6 B7 B2 91.0(7) . .
B9 B8 B10 60.6(9) . .
B9 B8 B7 124.3(11) . .
B10 B8 B7 111.0(10) . .
B9 B8 B11 110.1(10) . .
B10 B8 B11 57.6(9) . .
B7 B8 B11 59.4(9) . .
B9 B8 B2 61.6(8) . .
B10 B8 B2 102.1(9) . .
B7 B8 B2 68.4(8) . .
B11 B8 B2 103.5(9) . .
C3 B9 B8 117.2(11) . .
C3 B9 B10 109.9(9) . .
B8 B9 B10 61.1(9) . .
C3 B9 B4 55.3(6) . .
B8 B9 B4 108.1(10) . .
B10 B9 B4 60.4(7) . .
C3 B9 B2 58.6(7) . .
B8 B9 B2 64.4(9) . .
B10 B9 B2 104.3(10) . .
B4 B9 B2 94.4(8) . .
B11 B10 B9 111.8(10) . .
B11 B10 B8 61.8(9) . .
B9 B10 B8 58.3(9) . .
B11 B10 B4 112.1(9) . .
B9 B10 B4 61.3(7) . .
B8 B10 B4 106.7(9) . .
B11 B10 B5 61.1(7) . .
B9 B10 B5 106.3(9) . .
B8 B10 B5 104.4(10) . .
B4 B10 B5 58.8(6) . .
B10 B11 B7 114.2(10) . .
B10 B11 B8 60.6(9) . .
B7 B11 B8 59.9(9) . .
B10 B11 B5 62.2(8) . .
B7 B11 B5 109.5(9) . .
B8 B11 B5 104.4(10) . .
B10 B11 B6 114.6(9) . .
B7 B11 B6 60.8(7) . .
B8 B11 B6 106.3(10) . .
B5 B11 B6 61.1(7) . .
C1' B2' C3' 108.2(12) . .
C1' B2' B9' 130.1(10) . .
C3' B2' B9' 55.2(8) . .
C1' B2' B8' 98.4(10) . .
C3' B2' B8' 103.3(10) . .
B9' B2' B8' 52.8(9) . .
C1' B2' B7' 46.9(8) . .
C3' B2' B7' 130.2(10) . .
B9' B2' B7' 104.0(10) . .
B8' B2' B7' 55.1(9) . .
C1' B2' Hf1' 54.8(7) . .
C3' B2' Hf1' 53.8(6) . .
B9' B2' Hf1' 97.3(8) . .
B8' B2' Hf1' 114.9(8) . .
B7' B2' Hf1' 92.1(9) . .
C3' B4' B5' 113.5(10) . .
C3' B4' B10' 109.3(11) . .
B5' B4' B10' 62.0(8) . .
C3' B4' B9' 57.6(8) . .
B5' B4' B9' 105.9(10) . .
B10' B4' B9' 57.9(9) . .
C3' B4' Hf1' 58.8(6) . .
B5' B4' Hf1' 67.6(5) . .
B10' B4' Hf1' 115.2(8) . .
B9' B4' Hf1' 103.9(8) . .
B6' B5' B4' 124.4(10) . .
B6' B5' B11' 63.1(8) . .
B4' B5' B11' 108.7(10) . .
B6' B5' B10' 110.1(10) . .
B4' B5' B10' 59.7(8) . .
B11' B5' B10' 54.6(9) . .
B6' B5' Hf1' 67.0(6) . .
B4' B5' Hf1' 71.4(5) . .
B11' B5' Hf1' 116.8(8) . .
B10' B5' Hf1' 116.5(8) . .
C1' B6' B5' 111.1(10) . .
C1' B6' B11' 99.9(10) . .
B5' B6' B11' 60.4(8) . .
C1' B6' B7' 50.4(8) . .
B5' B6' B7' 106.2(10) . .
B11' B6' B7' 57.7(8) . .
C1' B6' Hf1' 62.9(6) . .
B5' B6' Hf1' 71.8(6) . .
B11' B6' Hf1' 118.5(9) . .
B7' B6' Hf1' 107.4(7) . .
C1' B7' B11' 107.8(13) . .
C1' B7' B8' 106.8(12) . .
B11' B7' B8' 59.5(9) . .
C1' B7' B6' 57.8(10) . .
B11' B7' B6' 59.7(8) . .
B8' B7' B6' 104.4(11) . .
C1' B7' B2' 52.9(9) . .
B11' B7' B2' 97.4(9) . .
B8' B7' B2' 58.2(9) . .
B6' B7' B2' 90.8(10) . .
B9' B8' B10' 62.4(10) . .
B9' B8' B11' 110.3(12) . .
B10' B8' B11' 56.3(9) . .
B9' B8' B7' 122.0(13) . .
B10' B8' B7' 108.7(12) . .
B11' B8' B7' 58.8(10) . .
B9' B8' B2' 61.1(10) . .
B10' B8' B2' 102.1(11) . .
B11' B8' B2' 102.7(11) . .
B7' B8' B2' 66.7(8) . .
C3' B9' B8' 119.4(12) . .
C3' B9' B10' 108.9(11) . .
B8' B9' B10' 59.6(10) . .
C3' B9' B4' 55.1(8) . .
B8' B9' B4' 108.6(11) . .
B10' B9' B4' 60.0(8) . .
C3' B9' B2' 59.8(9) . .
B8' B9' B2' 66.1(10) . .
B10' B9' B2' 103.7(11) . .
B4' B9' B2' 95.8(10) . .
B11' B10' B8' 65.4(11) . .
B11' B10' B9' 114.4(12) . .
B8' B10' B9' 58.1(10) . .
B11' B10' B4' 113.8(10) . .
B8' B10' B4' 109.0(12) . .
B9' B10' B4' 62.1(9) . .
B11' B10' B5' 61.7(8) . .
B8' B10' B5' 107.3(11) . .
B9' B10' B5' 106.2(10) . .
B4' B10' B5' 58.3(8) . .
B10' B11' B5' 63.6(9) . .
B10' B11' B7' 112.9(12) . .
B5' B11' B7' 107.0(10) . .
B10' B11' B8' 58.3(10) . .
B5' B11' B8' 103.8(11) . .
B7' B11' B8' 61.6(10) . .
B10' B11' B6' 112.1(10) . .
B5' B11' B6' 56.5(7) . .
B7' B11' B6' 62.6(9) . .
B8' B11' B6' 108.1(10) . .
O3 Li1 O4 106.7(10) . .
O3 Li1 O1 114.6(10) . .
O4 Li1 O1 105.2(9) . .
O3 Li1 O2 113.8(10) . .
O4 Li1 O2 114.0(10) . .
O1 Li1 O2 102.3(9) . .
C21 O1 C24 108.8(11) . .
C21 O1 Li1 123.9(10) . .
C24 O1 Li1 127.3(12) . .
C28 O2 C25 106.5(10) . .
C28 O2 Li1 126.5(9) . .
C25 O2 Li1 127.0(9) . .
C32 O3 C29 91.0(17) . .
C32 O3 Li1 126.1(10) . .
C29 O3 Li1 140.8(16) . .
C36 O4 C33 108.0(10) . .
C36 O4 Li1 123.2(9) . .
C33 O4 Li1 128.0(9) . .
O1 C21 C22 104.3(13) . .
C21 C22 C23 111.3(16) . .
C24 C23 C22 98.0(18) . .
O1 C24 C23 114.1(15) . .
O2 C25 C26 104.0(10) . .
C27 C26 C25 102.3(11) . .
C26 C27 C28 104.7(12) . .
O2 C28 C27 107.6(11) . .
O3 C29 C30 106.6(14) . .
O3 C29 C31 83.6(13) . .
C30 C29 C31 49.6(9) . .
C31 C30 C29 79.9(17) . .
C32 C31 C30 111.8(11) . .
C32 C31 C29 71.2(9) . .
C30 C31 C29 50.5(9) . .
O3 C32 C31 102.5(10) . .
O4 C33 C34 104.1(11) . .
C35 C34 C33 100.5(13) . .
C34 C35 C36 101.0(14) . .
O4 C36 C35 108.2(12) . .

loop_
_geom_bond_atom_site_label_1
_geom_bond_atom_site_label_2
_geom_bond_distance
_geom_bond_site_symmetry_2
Hf1' C3' 2.203(13) .
Hf1' C1' 2.228(15) .
Hf1' B6' 2.410(13) .
Hf1' C14' 2.433(12) .
Hf1' C15' 2.477(11) .
Hf1' C18' 2.478(13) .
Hf1' B5' 2.488(12) .
Hf1' B4' 2.552(11) .
Hf1' C16' 2.582(12) .
Hf1' C17' 2.582(12) .
Hf1' B4' 2.689(15) 2
Hf1' B5' 2.711(13) 2
Hf1 C3 2.232(10) .
Hf1 C1 2.252(10) .
Hf1 C14 2.441(11) .
Hf1 C15 2.443(10) .
Hf1 B6 2.446(11) .
Hf1 C18 2.484(12) .
Hf1 B5 2.542(12) .
Hf1 B4 2.568(11) .
Hf1 C16 2.569(10) .
Hf1 C17 2.614(12) .
Hf1 B5 2.663(13) 2_556
Hf1 B4 2.684(12) 2_556
C1 B7 1.531(17) .
C1 C11 1.541(17) .
C1 B2 1.635(18) .
C1 B6 1.667(15) .
C3 B4 1.625(15) .
C3 B9 1.678(17) .
C3 B2 1.744(17) .
C11 C12 1.514(18) .
C11 C14 1.545(19) .
C11 C13 1.555(16) .
C14 C18 1.365(19) .
C14 C15 1.438(17) .
C15 C16 1.43(2) .
C16 C17 1.36(2) .
C17 C18 1.416(18) .
C1' B7' 1.54(2) .
C1' C11' 1.58(2) .
C1' B2' 1.69(2) .
C1' B6' 1.694(17) .
C3' B4' 1.625(18) .
C3' B9' 1.673(19) .
C3' B2' 1.76(2) .
C11' C12' 1.47(2) .
C11' C14' 1.53(2) .
C11' C13' 1.63(2) .
C14' C18' 1.41(2) .
C14' C15' 1.41(2) .
C15' C16' 1.43(2) .
C16' C17' 1.43(2) .
C17' C18' 1.35(2) .
Li1' O3' 1.88(2) .
Li1' O4' 1.90(2) .
Li1' O1' 1.96(2) .
Li1' O2' 2.00(2) .
O1' C24' 1.443(9) .
O1' C21' 1.446(9) .
O2' C28' 1.441(9) .
O2' C25' 1.445(9) .
O3' C32' 1.438(9) .
O3' C29' 1.453(9) .
O4' C36' 1.436(9) .
O4' C33' 1.455(9) .
C21' C22' 1.537(9) .
C22' C23' 1.538(9) .
C23' C24' 1.529(9) .
C25' C26' 1.529(9) .
C26' C27' 1.536(9) .
C27' C28' 1.537(9) .
C29' C30' 1.537(9) .
C29' C31' 1.94(4) .
C30' C31' 1.537(9) .
C31' C32' 1.529(9) .
C33' C34' 1.539(9) .
C34' C35' 1.528(9) .
C35' C36' 1.542(9) .
B2 B9 1.87(2) .
B2 B8 1.92(2) .
B2 B7 2.077(9) .
B4 B5 1.772(17) .
B4 B10 1.798(18) .
B4 B9 1.813(16) .
B5 B11 1.792(17) .
B5 B10 1.810(17) .
B5 B6 1.833(18) .
B6 B7 1.812(16) .
B6 B11 1.814(19) .
B7 B11 1.76(2) .
B7 B8 1.77(3) .
B8 B9 1.72(2) .
B8 B10 1.77(2) .
B8 B11 1.79(2) .
B9 B10 1.76(2) .
B10 B11 1.71(2) .
B2' B9' 1.84(2) .
B2' B8' 1.93(2) .
B2' B7' 2.083(10) .
B4' B5' 1.766(19) .
B4' B10' 1.79(2) .
B4' B9' 1.83(2) .
B5' B6' 1.727(18) .
B5' B11' 1.80(2) .
B5' B10' 1.83(2) .
B6' B11' 1.85(2) .
B6' B7' 1.90(2) .
B7' B11' 1.81(2) .
B7' B8' 1.86(3) .
B8' B9' 1.68(3) .
B8' B10' 1.71(2) .
B8' B11' 1.82(2) .
B9' B10' 1.75(2) .
B10' B11' 1.67(2) .
Li1 O3 1.869(19) .
Li1 O4 1.906(19) .
Li1 O1 1.93(2) .
Li1 O2 1.99(2) .
O1 C21 1.433(8) .
O1 C24 1.445(9) .
O2 C28 1.429(8) .
O2 C25 1.462(8) .
O3 C32 1.445(8) .
O3 C29 1.449(9) .
O4 C36 1.416(8) .
O4 C33 1.461(8) .
C21 C22 1.532(9) .
C22 C23 1.535(9) .
C23 C24 1.525(9) .
C25 C26 1.535(9) .
C26 C27 1.521(9) .
C27 C28 1.541(9) .
C29 C30 1.545(9) .
C29 C31 1.97(4) .
C30 C31 1.524(9) .
C31 C32 1.519(9) .
C33 C34 1.532(9) .
C34 C35 1.524(9) .
C35 C36 1.535(9) .

loop_
_platon_squeeze_void_nr
_platon_squeeze_void_average_x
_platon_squeeze_void_average_y
_platon_squeeze_void_average_z
_platon_squeeze_void_volume
_platon_squeeze_void_count_electrons
1 0.250 0.719 0.250 292.4 21.5
2 0.750 0.281 0.750 292.3 21.8
